data_2010742
loop_
_publ_author_name
'Suchod, Bernadette'
'St\'ephan, Olivier'

_publ_section_title
;
 2,2'-Bi(9,9-dihexylfluorene)
;
_journal_issue 3
_journal_name_full 'Acta Crystallographica Section C'
_journal_page_first e92
_journal_page_last e93
_journal_paper_doi 10.1107/S0108270100001499
_journal_volume 56
_journal_year 2000
_chemical_formula_moiety 'C50 H66'
_chemical_formula_sum 'C50 H66'
_chemical_formula_weight 667.08
_chemical_melting_point 333
_chemical_name_systematic 2,2'-(9,9-dihexyl)bifluorene
_space_group_IT_number 14
_symmetry_cell_setting monoclinic
_symmetry_space_group_name_Hall '-P 2yn'
_symmetry_space_group_name_H-M 'P 1 21/n 1'
_audit_creation_method from_xtal_archive_file_using_CIFIO
_cell_angle_alpha 90
_cell_angle_beta 100.510(10)
_cell_angle_gamma 90
_cell_formula_units_Z 4
_cell_length_a 15.975(2)
_cell_length_b 15.773(2)
_cell_length_c 17.142(2)
_cell_measurement_reflns_used 20
_cell_measurement_temperature 293
_cell_measurement_theta_max 12
_cell_measurement_theta_min 10
_cell_volume 4246.9(9)
_computing_cell_refinement 'CAD-4 Software'
_computing_data_collection 'CAD-4 Software (Enraf-Nonius, 1989)'
_computing_data_reduction 'Xtal3.2 SORTRF ADDREF (Hall et al., 1992)'
_computing_molecular_graphics 'Xtal3.2 ORTEP'
_computing_publication_material 'Xtal3.2 BONDLA CIFIO'
_computing_structure_refinement 'Xtal3.2 CRYLSQ'
_computing_structure_solution 'Xtal3.2 GENTAN'
_diffrn_ambient_temperature 293
_diffrn_measurement_device 'Enraf-Nonius CAD-4'
_diffrn_measurement_method \w
_diffrn_radiation_type MoK\a
_diffrn_radiation_wavelength .71073
_diffrn_reflns_av_R_equivalents .017
_diffrn_reflns_av_sigmaI/netI .043
_diffrn_reflns_limit_h_max 18
_diffrn_reflns_limit_h_min -18
_diffrn_reflns_limit_k_max 18
_diffrn_reflns_limit_k_min -5
_diffrn_reflns_limit_l_max 20
_diffrn_reflns_limit_l_min -4
_diffrn_reflns_number 7842
_diffrn_reflns_reduction_process perpendicular_monochr_Lp
_diffrn_reflns_theta_max 24.98
_diffrn_reflns_theta_min 2.06
_diffrn_standards_decay_% 1
_diffrn_standards_interval_count 100
_diffrn_standards_number 2
_exptl_absorpt_coefficient_mu .058
_exptl_absorpt_correction_type none
_exptl_crystal_colour 'translucent white'
_exptl_crystal_density_diffrn 1.043
_exptl_crystal_density_meas ?
_exptl_crystal_description parallelepiped
_exptl_crystal_F_000 1463.83
_exptl_crystal_size_max .3
_exptl_crystal_size_mid .3
_exptl_crystal_size_min .2
_refine_diff_density_max .35
_refine_diff_density_min -.41
_refine_ls_extinction_coef .72(3)
_refine_ls_extinction_method 'Zachariasen (1967)'
_refine_ls_goodness_of_fit_all 1.267
_refine_ls_goodness_of_fit_ref 1.511
_refine_ls_hydrogen_treatment noref
_refine_ls_matrix_type full
_refine_ls_number_constraints 0
_refine_ls_number_parameters 452
_refine_ls_number_reflns 4526
_refine_ls_number_restraints 0
_refine_ls_R_factor_all .158
_refine_ls_R_factor_gt .100
_refine_ls_shift/su_max .003
_refine_ls_shift/su_mean .001
_refine_ls_structure_factor_coef F
_refine_ls_weighting_details 'w = 1/(0.1 + 1.4\s^2^)'
_refine_ls_weighting_scheme calc
_refine_ls_wR_factor_all .043
_refine_ls_wR_factor_ref .039
_reflns_number_gt 4526
_reflns_number_total 7460
_reflns_threshold_expression refl_observed_if_Inet_>_.540_sigma(Inet)
_cod_data_source_file qa0213.cif
_cod_data_source_block I
_cod_depositor_comments
;
The following automatic conversions were performed:

'_exptl_crystal_density_meas' value 'not measured' was changed to '?'
- the value is perceived as not measured.

Automatic conversion script
Id: cif_fix_values 3008 2015-01-20 13:52:24Z robertas 
;
_cod_original_cell_volume 4246.9(7)
_cod_original_sg_symbol_Hall -P_2yn
_cod_original_sg_symbol_H-M 'P 21/n'
_cod_database_code 2010742

loop_
_symmetry_equiv_pos_as_xyz
+x,+y,+z
1/2-x,1/2+y,1/2-z
-x,-y,-z
1/2+x,1/2-y,1/2+z

loop_
_atom_site_aniso_label
_atom_site_aniso_U_11
_atom_site_aniso_U_22
_atom_site_aniso_U_33
_atom_site_aniso_U_12
_atom_site_aniso_U_13
_atom_site_aniso_U_23
C101 .046(2) .050(3) .043(2) -.002(2) .009(2) .004(2)
C102 .042(2) .039(2) .047(2) -.001(2) .008(2) -.001(2)
C103 .066(3) .063(3) .038(2) -.015(2) .002(2) -.003(2)
C104 .067(3) .065(3) .052(3) -.021(2) .015(2) .001(2)
C105 .063(3) .054(3) .077(3) -.002(3) .016(3) .009(3)
C106 .074(4) .054(3) .112(4) -.005(3) .033(3) .014(3)
C107 .059(3) .056(3) .124(4) -.025(3) .017(3) .005(3)
C108 .062(3) .058(3) .088(3) -.015(3) -.002(3) .000(3)
C109 .049(3) .056(3) .050(3) -.015(2) .006(2) .004(2)
C110 .047(3) .038(2) .045(3) -.005(2) .012(2) .005(2)
C111 .043(3) .043(3) .058(3) -.007(2) .013(2) .002(2)
C112 .046(3) .044(3) .070(3) -.003(2) .016(2) .007(2)
C113 .048(3) .046(3) .070(3) -.001(2) .010(2) .004(2)
C114 .063(3) .061(3) .053(3) -.010(2) .004(2) -.014(2)
C115 .062(3) .062(3) .073(3) -.006(2) .012(2) -.007(3)
C116 .074(3) .080(4) .087(4) -.014(3) .011(3) -.028(3)
C117 .063(3) .070(4) .127(4) -.004(3) .027(3) -.020(3)
C118 .093(5) .123(6) .208(7) -.007(4) .027(4) -.084(5)
C119 .107(5) .122(6) .332(9) -.028(4) .080(5) -.111(6)
C120 .059(3) .060(3) .046(2) -.012(2) .000(2) -.001(2)
C121 .053(3) .061(3) .058(3) -.006(2) .006(2) .009(2)
C122 .061(3) .061(3) .056(3) .000(2) .003(2) .001(2)
C123 .061(3) .072(3) .058(3) -.007(3) .009(2) .007(2)
C124 .067(3) .083(4) .070(3) .007(3) .007(2) .003(3)
C125 .077(4) .081(4) .116(4) .005(3) .026(3) .001(3)
C201 .043(2) .046(3) .038(2) -.006(2) .003(2) -.003(2)
C202 .041(2) .035(2) .041(2) .001(2) .004(2) .000(2)
C203 .065(3) .062(3) .040(3) -.013(2) .007(2) .002(2)
C204 .062(3) .073(3) .037(2) -.017(2) .000(2) -.004(2)
C205 .060(3) .055(3) .072(3) -.008(2) .005(2) -.007(2)
C206 .054(3) .058(3) .106(4) -.004(3) -.005(3) -.024(3)
C207 .062(3) .049(3) .125(4) -.016(3) .023(3) -.008(3)
C208 .074(3) .064(3) .070(3) -.016(3) .020(3) -.001(3)
C209 .053(3) .048(3) .042(2) -.007(2) .010(2) -.003(2)
C210 .041(2) .041(3) .041(2) .003(2) .007(2) -.002(2)
C211 .037(2) .045(3) .047(3) .003(2) .004(2) -.004(2)
C212 .038(2) .043(3) .059(3) -.001(2) .007(2) -.007(2)
C213 .044(3) .046(3) .059(3) .001(2) .011(2) -.001(2)
C214 .053(3) .050(3) .054(3) -.003(2) .009(2) .001(2)
C215 .057(3) .055(3) .050(3) .001(2) .014(2) .001(2)
C216 .056(3) .058(3) .064(3) .000(2) .008(2) -.004(2)
C217 .053(3) .057(3) .059(3) -.006(2) .008(2) -.007(2)
C218 .073(3) .075(4) .069(3) .010(3) .014(2) -.008(3)
C219 .087(4) .085(4) .078(3) .015(3) .019(3) .000(3)
C220 .058(3) .049(3) .048(2) .003(2) .007(2) .005(2)
C221 .060(3) .055(3) .054(3) .008(2) .008(2) .003(2)
C222 .066(3) .065(3) .053(3) .006(2) .008(2) .004(2)
C223 .068(3) .061(3) .053(3) .006(2) .015(2) .005(2)
C224 .098(4) .079(4) .069(3) .029(3) .015(3) .006(3)
C225 .092(4) .081(4) .090(4) .018(3) .021(3) .020(3)

loop_
_atom_site_label
_atom_site_fract_x
_atom_site_fract_y
_atom_site_fract_z
_atom_site_U_iso_or_equiv
_atom_site_thermal_displace_type
_atom_site_calc_flag
_atom_site_calc_attached_atom
C101 .9304(2) .6177(2) .2301(2) .046(2) Uani no ?
C102 .9763(2) .6464(2) .3034(2) .043(2) Uani no ?
C103 .9554(2) .6098(3) .3718(2) .057(3) Uani no ?
C104 .8935(2) .5481(3) .3689(2) .061(3) Uani no ?
C105 .7405(3) .4071(3) .3221(2) .065(3) Uani no ?
C106 .6770(3) .3530(3) .2844(3) .078(3) Uani no ?
C107 .6555(3) .3496(3) .2031(3) .079(3) Uani no ?
C108 .6960(3) .4011(3) .1567(2) .071(3) Uani no ?
C109 .8112(2) .5196(2) .1541(2) .052(3) Uani no ?
C110 .8688(2) .5565(2) .2277(2) .043(2) Uani no ?
C111 .8497(2) .5217(2) .2964(2) .048(3) Uani no ?
C112 .7817(2) .4587(2) .2754(2) .053(3) Uani no ?
C113 .7594(2) .4561(2) .1927(2) .055(3) Uani no ?
C114 .8625(2) .4777(2) .0967(2) .060(3) Uani no ?
C115 .9264(2) .4103(3) .1320(2) .066(3) Uani no ?
C116 .9696(3) .3681(3) .0709(2) .081(3) Uani no ?
C117 1.0327(3) .3001(3) .1046(3) .085(4) Uani no ?
C118 1.0777(3) .2595(4) .0442(4) .141(5) Uani no ?
C119 1.1389(4) .1908(4) .0761(4) .182(6) Uani no ?
C120 .7540(2) .5889(2) .1084(2) .056(3) Uani no ?
C121 .7009(2) .6403(2) .1559(2) .058(3) Uani no ?
C122 .6412(2) .7020(2) .1045(2) .060(3) Uani no ?
C123 .5864(2) .7537(3) .1505(2) .064(3) Uani no ?
C124 .5255(3) .8126(3) .0971(2) .074(3) Uani no ?
C125 .4681(3) .8653(3) .1395(3) .090(4) Uani no ?
C201 1.0636(2) .7474(2) .2393(2) .043(2) Uani no ?
C202 1.0427(2) .7119(2) .3077(2) .039(2) Uani no ?
C203 1.0876(2) .7406(3) .3803(2) .056(3) Uani no ?
C204 1.1498(2) .8025(3) .3856(2) .059(3) Uani no ?
C205 1.2869(3) .9496(3) .3571(2) .063(3) Uani no ?
C206 1.3379(3) 1.0087(3) .3277(3) .075(3) Uani no ?
C207 1.3315(3) 1.0207(3) .2475(3) .078(3) Uani no ?
C208 1.2740(3) .9735(3) .1938(2) .068(3) Uani no ?
C209 1.1565(2) .8549(2) .1770(2) .047(2) Uani no ?
C210 1.1256(2) .8093(2) .2443(2) .041(2) Uani no ?
C211 1.1697(2) .8371(2) .3179(2) .043(2) Uani no ?
C212 1.2297(2) .9021(2) .3040(2) .047(2) Uani no ?
C213 1.2234(2) .9138(2) .2224(2) .049(3) Uani no ?
C214 1.1952(2) .7932(2) .1232(2) .053(3) Uani no ?
C215 1.2644(2) .7332(2) .1650(2) .053(3) Uani no ?
C216 1.3009(2) .6805(2) .1049(2) .060(3) Uani no ?
C217 1.3702(2) .6192(2) .1420(2) .056(3) Uani no ?
C218 1.4068(3) .5693(3) .0802(2) .072(3) Uani no ?
C219 1.4774(3) .5078(3) .1138(2) .083(3) Uani no ?
C220 1.0839(2) .9047(2) .1239(2) .052(2) Uani no ?
C221 1.0350(2) .9665(2) .1669(2) .057(3) Uani no ?
C222 .9635(2) 1.0094(2) .1100(2) .061(3) Uani no ?
C223 .9139(2) 1.0744(2) .1483(2) .060(3) Uani no ?
C224 .8460(3) 1.1181(3) .0877(2) .082(3) Uani no ?
C225 .7951(3) 1.1856(3) .1210(2) .087(3) Uani no ?
H101 .94291 .64153 .17980 .08000 Uiso no ?
H103 .98709 .62909 .42494 .08000 Uiso no ?
H104 .88040 .52340 .41924 .08000 Uiso no ?
H105 .75652 .40843 .38127 .08000 Uiso no ?
H106 .64584 .31705 .31797 .08000 Uiso no ?
H107 .61057 .30909 .17800 .08000 Uiso no ?
H108 .68017 .39934 .09712 .08000 Uiso no ?
H114a .82110 .45111 .05313 .08000 Uiso no ?
H114b .89427 .52394 .07497 .08000 Uiso no ?
H115a .97089 .43791 .17246 .08000 Uiso no ?
H115b .89584 .36631 .15749 .08000 Uiso no ?
H116a .92480 .34151 .02960 .08000 Uiso no ?
H116b 1.00041 .41251 .04528 .08000 Uiso no ?
H117a 1.07717 .32580 .14669 .08000 Uiso no ?
H117b 1.00228 .25428 .12815 .08000 Uiso no ?
H118a 1.03356 .23619 -.00105 .08000 Uiso no ?
H118b 1.11019 .30565 .01970 .08000 Uiso no ?
H120a .79218 .62928 .08651 .08000 Uiso no ?
H120b .71455 .56114 .06411 .08000 Uiso no ?
H121a .66614 .60017 .18196 .08000 Uiso no ?
H121b .74003 .67293 .19720 .08000 Uiso no ?
H122a .67663 .74195 .07928 .08000 Uiso no ?
H122b .60315 .66882 .06311 .08000 Uiso no ?
H123a .55228 .71354 .17730 .08000 Uiso no ?
H123b .62444 .78805 .19102 .08000 Uiso no ?
H124a .56043 .85266 .07077 .08000 Uiso no ?
H124b .48881 .77767 .05593 .08000 Uiso no ?
H119a 1.18318 .21438 .11894 .08000 Uiso no ?
H119b 1.10655 .14493 .09819 .08000 Uiso no ?
H119c 1.16836 .16418 .03476 .08000 Uiso no ?
H125a .43324 .82528 .16592 .08000 Uiso no ?
H125b .50485 .90027 .18076 .08000 Uiso no ?
H125c .42816 .90408 .10476 .08000 Uiso no ?
H201 1.03355 .72787 .18600 .08000 Uiso no ?
H203 1.07449 .71613 .43065 .08000 Uiso no ?
H204 1.18019 .82218 .43901 .08000 Uiso no ?
H205 1.29195 .94171 .41565 .08000 Uiso no ?
H206 1.37929 1.04291 .36581 .08000 Uiso no ?
H207 1.36853 1.06400 .22757 .08000 Uiso no ?
H208 1.26889 .98217 .13495 .08000 Uiso no ?
H214a 1.14728 .75792 .09410 .08000 Uiso no ?
H214b 1.21989 .82803 .08436 .08000 Uiso no ?
H215a 1.31065 .76759 .19712 .08000 Uiso no ?
H215b 1.23887 .69468 .20065 .08000 Uiso no ?
H216a 1.25350 .64728 .07292 .08000 Uiso no ?
H216b 1.32538 .72013 .06950 .08000 Uiso no ?
H217a 1.41720 .65187 .17476 .08000 Uiso no ?
H217b 1.34560 .57822 .17590 .08000 Uiso no ?
H218a 1.36004 .53574 .04757 .08000 Uiso no ?
H218b 1.43067 .61011 .04537 .08000 Uiso no ?
H220a 1.10949 .93761 .08432 .08000 Uiso no ?
H220b 1.04244 .86251 .09582 .08000 Uiso no ?
H221a 1.01037 .93469 .20774 .08000 Uiso no ?
H221b 1.07529 1.01066 .19327 .08000 Uiso no ?
H222a .98901 1.03830 .06797 .08000 Uiso no ?
H222b .92318 .96434 .08514 .08000 Uiso no ?
H223a .88521 1.04527 .18786 .08000 Uiso no ?
H223b .95395 1.11823 .17502 .08000 Uiso no ?
H224a .87488 1.14543 .04674 .08000 Uiso no ?
H224b .80549 1.07384 .06126 .08000 Uiso no ?
H219a 1.52486 .54194 .14708 .08300 Uiso no ?
H219b 1.45446 .46754 .15016 .08300 Uiso no ?
H219c 1.49761 .47845 .07112 .08300 Uiso no ?
H225a .76634 1.15764 .16095 .08000 Uiso no ?
H225b .83573 1.22923 .14643 .08000 Uiso no ?
H225c .75077 1.21370 .08053 .08000 Uiso no ?

loop_
_atom_type_symbol
_atom_type_description
_atom_type_scat_dispersion_real
_atom_type_scat_dispersion_imag
_atom_type_scat_source
C no .002 .002 'International Tables for X-Ray Crystallography (Vol. IV)'
H no 0 0 'International Tables for X-Ray Crystallography (Vol. IV)'

loop_
_geom_angle_atom_site_label_1
_geom_angle_atom_site_label_2
_geom_angle_atom_site_label_3
_geom_angle
_geom_angle_publ_flag
C102 C101 C110 120.4(3) no
C102 C101 H101 119.8(3) no
C110 C101 H101 119.8(3) no
C101 C102 C103 116.7(3) no
C101 C102 C202 121.6(3) no
C103 C102 C202 121.7(3) no
C102 C103 C104 122.6(3) no
C102 C103 H103 118.4(4) no
C104 C103 H103 119.0(4) no
C103 C104 C111 119.2(4) no
C103 C104 H104 120.2(3) no
C111 C104 H104 120.6(4) no
C106 C105 C112 118.3(4) no
C106 C105 H105 120.8(4) no
C112 C105 H105 120.8(4) no
C105 C106 C107 121.4(4) no
C105 C106 H106 118.5(5) no
C107 C106 H106 120.1(4) no
C106 C107 C108 120.4(4) no
C106 C107 H107 119.3(5) no
C108 C107 H107 120.3(5) no
C107 C108 C113 119.4(4) no
C107 C108 H108 120.8(4) no
C113 C108 H108 119.8(4) no
C110 C109 C113 100.6(3) no
C110 C109 C114 112.3(3) no
C110 C109 C120 111.0(3) no
C113 C109 C114 112.9(3) no
C113 C109 C120 111.6(3) no
C114 C109 C120 108.3(3) no
C101 C110 C109 127.6(3) no
C101 C110 C111 121.4(3) no
C109 C110 C111 110.9(3) no
C104 C111 C110 119.7(3) no
C104 C111 C112 131.1(4) no
C110 C111 C112 109.2(3) no
C105 C112 C111 131.6(4) no
C105 C112 C113 120.5(3) no
C111 C112 C113 108.0(4) no
C108 C113 C109 128.7(4) no
C108 C113 C112 120.0(4) no
C109 C113 C112 111.3(3) no
C109 C114 C115 116.3(3) no
C109 C114 H114a 107.6(3) no
C109 C114 H114b 107.0(3) no
C115 C114 H114a 108.0(3) no
C115 C114 H114b 108.0(3) no
H114a C114 H114b 109.9(3) no
C114 C115 C116 113.0(3) no
C114 C115 H115a 108.2(4) no
C114 C115 H115b 108.3(3) no
C116 C115 H115a 108.5(4) no
C116 C115 H115b 108.7(4) no
H115a C115 H115b 110.2(4) no
C115 C116 C117 113.8(3) no
C115 C116 H116a 108.5(4) no
C115 C116 H116b 108.7(4) no
C117 C116 H116a 108.2(4) no
C117 C116 H116b 108.5(4) no
H116a C116 H116b 109.2(4) no
C116 C117 C118 114.0(4) no
C116 C117 H117a 108.9(4) no
C116 C117 H117b 109.2(4) no
C118 C117 H117a 107.6(4) no
C118 C117 H117b 107.4(4) no
H117a C117 H117b 109.7(4) no
C117 C118 C119 114.7(5) no
C117 C118 H118a 109.1(5) no
C117 C118 H118b 108.6(5) no
C119 C118 H118a 109.5(5) no
C119 C118 H118b 108.5(5) no
H118a C118 H118b 106.1(6) no
C118 C119 H119a 109.2(5) no
C118 C119 H119b 108.3(5) no
C118 C119 H119c 113.6(6) no
H119a C119 H119b 109.7(7) no
H119a C119 H119c 108.3(6) no
H119b C119 H119c 107.6(6) no
C109 C120 C121 116.4(3) no
C109 C120 H120a 107.2(3) no
C109 C120 H120b 108.0(3) no
C121 C120 H120a 107.5(3) no
C121 C120 H120b 107.9(3) no
H120a C120 H120b 109.8(3) no
C120 C121 C122 112.6(3) no
C120 C121 H121a 108.3(3) no
C120 C121 H121b 108.6(3) no
C122 C121 H121a 108.7(3) no
C122 C121 H121b 109.0(3) no
H121a C121 H121b 109.7(3) no
C121 C122 C123 113.7(3) no
C121 C122 H122a 108.0(3) no
C121 C122 H122b 108.2(3) no
C123 C122 H122a 108.2(3) no
C123 C122 H122b 108.6(3) no
H122a C122 H122b 110.1(3) no
C122 C123 C124 112.4(3) no
C122 C123 H123a 108.2(4) no
C122 C123 H123b 108.6(3) no
C124 C123 H123a 108.7(3) no
C124 C123 H123b 109.2(4) no
H123a C123 H123b 109.8(4) no
C123 C124 C125 114.9(3) no
C123 C124 H124a 107.9(3) no
C123 C124 H124b 108.4(4) no
C125 C124 H124a 107.7(4) no
C125 C124 H124b 108.2(4) no
H124a C124 H124b 109.5(4) no
C124 C125 H125a 107.8(4) no
C124 C125 H125b 108.3(4) no
C124 C125 H125c 115.3(4) no
H125a C125 H125b 109.2(4) no
H125a C125 H125c 107.9(4) no
H125b C125 H125c 108.2(4) no
C202 C201 C210 120.7(3) no
C202 C201 H201 119.8(3) no
C210 C201 H201 119.5(3) no
C102 C202 C201 121.3(3) no
C102 C202 C203 121.5(3) no
C201 C202 C203 117.2(3) no
C202 C203 C204 122.3(3) no
C202 C203 H203 119.3(4) no
C204 C203 H203 118.4(3) no
C203 C204 C211 120.0(3) no
C203 C204 H204 119.9(4) no
C211 C204 H204 120.1(4) no
C206 C205 C212 118.9(4) no
C206 C205 H205 120.1(4) no
C212 C205 H205 121.0(4) no
C205 C206 C207 120.9(4) no
C205 C206 H206 119.1(5) no
C207 C206 H206 119.9(4) no
C206 C207 C208 120.5(4) no
C206 C207 H207 119.6(4) no
C208 C207 H207 119.9(5) no
C207 C208 C213 119.1(4) no
C207 C208 H208 120.9(4) no
C213 C208 H208 120.0(4) no
C210 C209 C213 101.4(3) no
C210 C209 C214 112.1(3) no
C210 C209 C220 112.0(3) no
C213 C209 C214 111.7(3) no
C213 C209 C220 111.8(3) no
C214 C209 C220 107.8(3) no
C201 C210 C209 128.1(3) no
C201 C210 C211 121.0(3) no
C209 C210 C211 110.9(3) no
C204 C211 C210 118.8(3) no
C204 C211 C212 133.0(3) no
C210 C211 C212 108.2(3) no
C205 C212 C211 130.5(4) no
C205 C212 C213 120.4(4) no
C211 C212 C213 109.2(3) no
C208 C213 C209 129.5(3) no
C208 C213 C212 120.2(3) no
C209 C213 C212 110.3(3) no
C209 C214 C215 116.3(3) no
C209 C214 H214a 107.1(3) no
C209 C214 H214b 107.6(3) no
C215 C214 H214a 108.1(3) no
C215 C214 H214b 108.3(3) no
H214a C214 H214b 109.4(3) no
C214 C215 C216 110.8(3) no
C214 C215 H215a 108.8(3) no
C214 C215 H215b 108.8(3) no
C216 C215 H215a 109.5(3) no
C216 C215 H215b 109.3(3) no
H215a C215 H215b 109.7(3) no
C215 C216 C217 113.9(3) no
C215 C216 H216a 108.2(3) no
C215 C216 H216b 108.0(3) no
C217 C216 H216a 108.6(3) no
C217 C216 H216b 108.5(3) no
H216a C216 H216b 109.6(3) no
C216 C217 C218 112.4(3) no
C216 C217 H217a 108.9(3) no
C216 C217 H217b 108.8(3) no
C218 C217 H217a 108.3(3) no
C218 C217 H217b 108.3(3) no
H217a C217 H217b 110.1(3) no
C217 C218 C219 114.8(3) no
C217 C218 H218a 108.8(4) no
C217 C218 H218b 108.7(4) no
C219 C218 H218a 107.5(4) no
C219 C218 H218b 107.4(4) no
H218a C218 H218b 109.5(3) no
C218 C219 H219a 107.5(4) no
C218 C219 H219b 108.0(4) no
C218 C219 H219c 110.2(3) no
H219a C219 H219b 107.8(3) no
H219a C219 H219c 111.1(4) no
H219b C219 H219c 112.1(4) no
C209 C220 C221 115.8(3) no
C209 C220 H220a 107.9(3) no
C209 C220 H220b 107.8(3) no
C221 C220 H220a 107.8(3) no
C221 C220 H220b 107.9(3) no
H220a C220 H220b 109.7(3) no
C220 C221 C222 111.5(3) no
C220 C221 H221a 108.7(3) no
C220 C221 H221b 108.8(3) no
C222 C221 H221a 109.1(3) no
C222 C221 H221b 109.0(3) no
H221a C221 H221b 109.7(3) no
C221 C222 C223 114.4(3) no
C221 C222 H222a 107.9(3) no
C221 C222 H222b 107.9(3) no
C223 C222 H222a 108.5(3) no
C223 C222 H222b 108.6(3) no
H222a C222 H222b 109.5(3) no
C222 C223 C224 112.0(3) no
C222 C223 H223a 108.9(3) no
C222 C223 H223b 109.1(3) no
C224 C223 H223a 108.2(3) no
C224 C223 H223b 108.5(3) no
H223a C223 H223b 110.1(3) no
C223 C224 C225 115.3(3) no
C223 C224 H224a 108.0(4) no
C223 C224 H224b 108.3(4) no
C225 C224 H224a 108.0(4) no
C225 C224 H224b 108.3(4) no
H224a C224 H224b 108.8(4) no
C224 C225 H225a 107.2(4) no
C224 C225 H225b 107.5(4) no
C224 C225 H225c 114.4(4) no
H225a C225 H225b 110.6(4) no
H225a C225 H225c 108.5(4) no
H225b C225 H225c 108.7(4) no

loop_
_geom_bond_atom_site_label_1
_geom_bond_atom_site_label_2
_geom_bond_site_symmetry_1
_geom_bond_site_symmetry_2
_geom_bond_distance
_geom_bond_publ_flag
C101 C102 . . 1.409(5) no
C101 C110 . . 1.374(5) no
C101 H101 . . .993(4) no
C102 C103 . . 1.402(5) no
C102 C202 . . 1.472(5) no
C103 C104 . . 1.382(6) no
C103 H103 . . 1.005(3) no
C104 C111 . . 1.375(5) no
C104 H104 . . 1.003(4) no
C105 C106 . . 1.392(6) no
C105 C112 . . 1.388(6) no
C105 H105 . . 1.000(4) no
C106 C107 . . 1.374(7) no
C106 H106 . . 1.002(5) no
C107 C108 . . 1.379(7) no
C107 H107 . . .998(4) no
C108 C113 . . 1.389(5) no
C108 H108 . . 1.006(4) no
C109 C110 . . 1.534(5) no
C109 C113 . . 1.525(6) no
C109 C114 . . 1.539(6) no
C109 C120 . . 1.544(5) no
C110 C111 . . 1.383(5) no
C111 C112 . . 1.468(5) no
C112 C113 . . 1.398(6) no
C114 C115 . . 1.522(5) no
C114 H114a . . .996(3) no
C114 H114b . . .999(4) no
C115 C116 . . 1.510(6) no
C115 H115a . . .998(4) no
C115 H115b . . .994(4) no
C116 C117 . . 1.513(6) no
C116 H116a . . 1.002(4) no
C116 H116b . . 1.002(5) no
C117 C118 . . 1.508(8) no
C117 H117a . . 1.001(4) no
C117 H117b . . .996(5) no
C118 C119 . . 1.495(8) no
C118 H118a . . 1.016(6) no
C118 H118b . . 1.027(6) no
C119 H119a . . .994(6) no
C119 H119b . . 1.002(7) no
C119 H119c . . 1.011(7) no
C120 C121 . . 1.513(6) no
C120 H120a . . 1.002(4) no
C120 H120b . . .995(3) no
C121 C122 . . 1.526(5) no
C121 H121a . . 1.000(4) no
C121 H121b . . .998(3) no
C122 C123 . . 1.518(6) no
C122 H122a . . .997(4) no
C122 H122b . . .994(3) no
C123 C124 . . 1.524(5) no
C123 H123a . . 1.001(4) no
C123 H123b . . .996(4) no
C124 C125 . . 1.517(6) no
C124 H124a . . 1.002(4) no
C124 H124b . . .997(4) no
C125 H125a . . 1.004(4) no
C125 H125b . . .999(4) no
C125 H125c . . .999(4) no
C201 C202 . . 1.394(5) no
C201 C210 . . 1.383(5) no
C201 H201 . . 1.000(3) no
C202 C203 . . 1.393(5) no
C203 C204 . . 1.385(6) no
C203 H203 . . 1.002(4) no
C204 C211 . . 1.371(5) no
C204 H204 . . 1.004(3) no
C205 C206 . . 1.391(6) no
C205 C212 . . 1.386(5) no
C205 H205 . . 1.000(4) no
C206 C207 . . 1.373(7) no
C206 H206 . . .999(4) no
C207 C208 . . 1.391(6) no
C207 H207 . . 1.003(5) no
C208 C213 . . 1.387(6) no
C208 H208 . . 1.007(4) no
C209 C210 . . 1.515(5) no
C209 C213 . . 1.520(5) no
C209 C214 . . 1.546(5) no
C209 C220 . . 1.551(5) no
C210 C211 . . 1.399(5) no
C211 C212 . . 1.453(5) no
C212 C213 . . 1.395(5) no
C214 C215 . . 1.530(5) no
C214 H214a . . 1.003(3) no
C214 H214b . . .998(4) no
C215 C216 . . 1.521(5) no
C215 H215a . . .997(3) no
C215 H215b . . 1.000(4) no
C216 C217 . . 1.518(5) no
C216 H216a . . .999(4) no
C216 H216b . . 1.000(4) no
C217 C218 . . 1.519(6) no
C217 H217a . . .996(3) no
C217 H217b . . .996(4) no
C218 C219 . . 1.520(6) no
C218 H218a . . .999(4) no
C218 H218b . . 1.000(4) no
C219 H219a . . 1.016(4) no
C219 H219b . . 1.005(4) no
C219 H219c . . .969(4) no
C220 C221 . . 1.520(5) no
C220 H220a . . 1.000(4) no
C220 H220b . . .998(3) no
C221 C222 . . 1.520(5) no
C221 H221a . . .999(4) no
C221 H221b . . .999(4) no
C222 C223 . . 1.517(6) no
C222 H222a . . 1.000(4) no
C222 H222b . . 1.000(4) no
C223 C224 . . 1.523(5) no
C223 H223a . . .998(4) no
C223 H223b . . .995(4) no
C224 C225 . . 1.512(6) no
C224 H224a . . 1.005(4) no
C224 H224b . . 1.003(4) no
C225 H225a . . .995(4) no
C225 H225b . . .991(4) no
C225 H225c . . 1.000(4) no
